data_7241863
loop_
_publ_author_name
'Dong, Lu'
'Lu, Ying-Bing'
'Zhu, Shui-Dong'
'Wu, Jun-Wei'
'Zhang, Xin-Ting'
'Liao, Yi'
'Liu, Cai-Ming'
'Liu, Sui-Jun'
'Xie, Yong-Rong'
'Zhang, Shi-Yong'

_publ_section_title
;
 A new family of dinuclear lanthanide complexes exhibiting luminescence,
 magnetic entropy changes and single molecule magnet behaviors
;
_journal_issue 3
_journal_name_full CrystEngComm
_journal_page_first 645
_journal_page_last 652
_journal_paper_doi 10.1039/D0CE01477J
_journal_volume 23
_journal_year 2021
_chemical_formula_moiety '[Eu(C12N2H8)4(C3N4H3O2)2(Cl)2](ClO4)2'
_chemical_formula_sum 'C54 H38 Cl4 Eu2 N16 O12'
_chemical_formula_weight 1548.72
_chemical_melting_point ?
_chemical_name_common '[Eu(C12N2H8)4(C3N4H3O2)2(Cl)2](ClO4)2'
_chemical_name_systematic
; 
 '[Eu(C12N2H8)4(C3N4H3O2)2(Cl)2](ClO4)2' 
;
_space_group_IT_number 14
_space_group_name_Hall '-P 2yn'
_space_group_name_H-M_alt 'P 1 21/n 1'
_symmetry_cell_setting monoclinic
_symmetry_space_group_name_H-M 'P 1 21/n 1'
_atom_sites_solution_hydrogens geom
_atom_sites_solution_primary direct
_atom_sites_solution_secondary difmap
_audit_creation_method SHELXL-97
_audit_update_record
;
2020-10-03 deposited with the CCDC.	2020-11-12 downloaded from the CCDC.
;
_cell_angle_alpha 90.00
_cell_angle_beta 94.5420(10)
_cell_angle_gamma 90.00
_cell_formula_units_Z 2
_cell_length_a 12.0689(3)
_cell_length_b 11.6727(3)
_cell_length_c 21.7296(6)
_cell_measurement_temperature 293(2)
_cell_volume 3051.58(14)
_computing_cell_refinement 'Bruker SMART'
_computing_data_collection 'Bruker SMART'
_computing_data_reduction 'Bruker SMART'
_computing_molecular_graphics 'Bruker SHELXTL'
_computing_publication_material 'Bruker SHELXTL'
_computing_structure_refinement 'SHELXL-97 (Sheldrick, 1997)'
_computing_structure_solution 'SHELXS-97 (Sheldrick, 1990)'
_diffrn_ambient_temperature 293(2)
_diffrn_measured_fraction_theta_full 0.991
_diffrn_measured_fraction_theta_max 0.991
_diffrn_measurement_device_type 'CCD area detector'
_diffrn_measurement_method 'phi and omega scans'
_diffrn_radiation_monochromator graphite
_diffrn_radiation_source 'fine-focus sealed tube'
_diffrn_radiation_type MoK\a
_diffrn_radiation_wavelength 0.71073
_diffrn_reflns_av_R_equivalents 0.0281
_diffrn_reflns_av_sigmaI/netI 0.0192
_diffrn_reflns_limit_h_max 15
_diffrn_reflns_limit_h_min -15
_diffrn_reflns_limit_k_max 15
_diffrn_reflns_limit_k_min -15
_diffrn_reflns_limit_l_max 28
_diffrn_reflns_limit_l_min -28
_diffrn_reflns_number 44951
_diffrn_reflns_theta_full 27.51
_diffrn_reflns_theta_max 27.51
_diffrn_reflns_theta_min 3.40
_exptl_absorpt_coefficient_mu 2.285
_exptl_absorpt_correction_T_max 0.7459
_exptl_absorpt_correction_T_min 0.6328
_exptl_absorpt_correction_type multi-scan
_exptl_absorpt_process_details 'SADABS (Bruker, 2008)'
_exptl_crystal_colour colorless
_exptl_crystal_density_diffrn 1.685
_exptl_crystal_density_meas ?
_exptl_crystal_density_method 'not measured'
_exptl_crystal_description blcok
_exptl_crystal_F_000 1528
_exptl_crystal_size_max 0.24
_exptl_crystal_size_mid 0.22
_exptl_crystal_size_min 0.16
_refine_diff_density_max 1.281
_refine_diff_density_min -0.840
_refine_diff_density_rms 0.110
_refine_ls_extinction_method none
_refine_ls_goodness_of_fit_ref 1.007
_refine_ls_hydrogen_treatment constr
_refine_ls_matrix_type full
_refine_ls_number_parameters 397
_refine_ls_number_reflns 6951
_refine_ls_number_restraints 36
_refine_ls_restrained_S_all 1.065
_refine_ls_R_factor_all 0.0453
_refine_ls_R_factor_gt 0.0346
_refine_ls_shift/su_max 0.008
_refine_ls_shift/su_mean 0.000
_refine_ls_structure_factor_coef Fsqd
_refine_ls_weighting_details 'calc w=1/[\s^2^(Fo^2^)+(0.0349P)^2^+13.2785P] where P=(Fo^2^+2Fc^2^)/3'
_refine_ls_weighting_scheme calc
_refine_ls_wR_factor_gt 0.0829
_refine_ls_wR_factor_ref 0.0922
_reflns_number_gt 5897
_reflns_number_total 6951
_reflns_threshold_expression >2sigma(I)
_cod_data_source_file d0ce01477j2.cif
_cod_data_source_block 14
_cod_depositor_comments
;
The following automatic conversions were performed:

data item '_chemical_melting_point' value 'not measured' was changed
to '?' -- the value is undefined or not given.

data item '_exptl_absorpt_correction_type' value 'Multi-scan' was
changed to 'multi-scan' in accordance with the
/home/data/users/saulius/crontab/automatic-downloads/rss-feeds/RSC/lib/dictionaries/cif_core.dic
dictionary named 'cif_core.dic' version 2.4.2 last updated on
2011-04-26.

data item '_symmetry_cell_setting' value 'Monoclinic' was changed to
'monoclinic' in accordance with the
/home/data/users/saulius/crontab/automatic-downloads/rss-feeds/RSC/lib/dictionaries/cif_core.dic
dictionary named 'cif_core.dic' version 2.4.2 last updated on
2011-04-26.

data item '_exptl_crystal_density_meas' value 'not measured' was
changed to '?' -- the value is perceived as not measured.

Automatic conversion script
Id: cif_fix_values 7556 2019-12-06 15:28:31Z antanas 

 Adding full bibliography for 7241863--7241866.cif.
;
_cod_original_sg_symbol_H-M P2(1)/c
_cod_database_code 7241863

loop_
_symmetry_equiv_pos_as_xyz
'x, y, z'
'-x+1/2, y+1/2, -z+1/2'
'-x, -y, -z'
'x-1/2, -y-1/2, z-1/2'

loop_
_atom_site_label
_atom_site_type_symbol
_atom_site_fract_x
_atom_site_fract_y
_atom_site_fract_z
_atom_site_U_iso_or_equiv
_atom_site_adp_type
_atom_site_occupancy
_atom_site_symmetry_multiplicity
_atom_site_calc_flag
_atom_site_refinement_flags
_atom_site_disorder_assembly
_atom_site_disorder_group
Eu1 Eu 0.605572(16) 0.872744(17) 0.492215(9) 0.02692(7) Uani 1 1 d . . .
Cl2 Cl 0.72227(11) 0.70591(13) 0.76878(6) 0.0498(3) Uani 1 1 d . . .
Cl1 Cl 0.37640(8) 0.89609(9) 0.47918(5) 0.0340(2) Uani 1 1 d . . .
C17 C 0.6714(5) 0.3841(4) 0.4622(3) 0.0572(15) Uani 1 1 d . . .
H17 H 0.6982 0.3112 0.4723 0.069 Uiso 1 1 calc R . .
C12 C 0.8904(4) 0.8671(4) 0.5274(2) 0.0359(9) Uani 1 1 d . . .
C25 C 0.4895(4) 0.9459(4) 0.6232(2) 0.0356(9) Uani 1 1 d . . .
C7 C 0.9769(4) 0.8087(5) 0.4336(3) 0.0479(12) Uani 1 1 d . . .
C1 C 0.8054(4) 0.9300(5) 0.6123(2) 0.0430(11) Uani 1 1 d . . .
H1 H 0.7414 0.9503 0.6308 0.052 Uiso 1 1 calc R . .
C11 C 0.8804(4) 0.8337(4) 0.4639(2) 0.0365(10) Uani 1 1 d . . .
C22 C 0.4925(4) 0.7251(5) 0.3638(2) 0.0443(11) Uani 1 1 d . . .
H22 H 0.4580 0.7953 0.3558 0.053 Uiso 1 1 calc R . .
C24 C 0.6394(4) 0.5828(4) 0.4926(2) 0.0322(9) Uani 1 1 d . . .
C23 C 0.5899(4) 0.6033(4) 0.4314(2) 0.0329(9) Uani 1 1 d . . .
C20 C 0.5337(5) 0.5390(5) 0.3286(3) 0.0539(14) Uani 1 1 d . . .
H20 H 0.5325 0.4841 0.2976 0.065 Uiso 1 1 calc R . .
C21 C 0.4857(5) 0.6432(5) 0.3173(3) 0.0531(14) Uani 1 1 d . . .
H21 H 0.4488 0.6593 0.2790 0.064 Uiso 1 1 calc R . .
C19 C 0.5853(4) 0.5150(4) 0.3876(2) 0.0429(11) Uani 1 1 d . . .
C10 C 0.7704(5) 0.8054(5) 0.3736(2) 0.0514(13) Uani 1 1 d . . .
H10 H 0.7006 0.8054 0.3522 0.062 Uiso 1 1 calc R . .
C4 C 0.9958(4) 0.8752(4) 0.5589(3) 0.0458(12) Uani 1 1 d . . .
C2 C 0.9083(5) 0.9403(5) 0.6468(3) 0.0508(13) Uani 1 1 d . . .
H2 H 0.9116 0.9666 0.6873 0.061 Uiso 1 1 calc R . .
C13 C 0.6840(5) 0.6491(5) 0.5910(2) 0.0455(12) Uani 1 1 d . . .
H13 H 0.6888 0.7093 0.6191 0.055 Uiso 1 1 calc R . .
C15 C 0.7161(5) 0.4524(5) 0.5698(3) 0.0550(14) Uani 1 1 d . . .
H15 H 0.7410 0.3800 0.5823 0.066 Uiso 1 1 calc R . .
C14 C 0.7186(5) 0.5407(5) 0.6115(3) 0.0555(14) Uani 1 1 d . . .
H14 H 0.7430 0.5286 0.6527 0.067 Uiso 1 1 calc R . .
C26 C 0.4924(6) 0.9158(6) 0.6913(2) 0.0598(16) Uani 1 1 d . . .
H26A H 0.4776 0.8345 0.6951 0.072 Uiso 1 1 calc R . .
H26B H 0.5667 0.9301 0.7101 0.072 Uiso 1 1 calc R . .
C16 C 0.6761(4) 0.4715(4) 0.5088(2) 0.0431(11) Uani 1 1 d . . .
N5 N 0.4147(5) 0.9778(6) 0.7250(2) 0.0759(18) Uani 1 1 d . . .
C3 C 1.0018(5) 0.9119(5) 0.6208(3) 0.0560(14) Uani 1 1 d . . .
H3 H 1.0703 0.9165 0.6435 0.067 Uiso 1 1 calc R . .
C18 C 0.6292(5) 0.4051(5) 0.4045(3) 0.0581(15) Uani 1 1 d . . .
H18 H 0.6286 0.3473 0.3751 0.070 Uiso 1 1 calc R . .
C8 C 0.9641(5) 0.7789(6) 0.3714(3) 0.0602(16) Uani 1 1 d . . .
H8 H 1.0260 0.7599 0.3505 0.072 Uiso 1 1 calc R . .
C9 C 0.8621(5) 0.7779(6) 0.3415(3) 0.0617(16) Uani 1 1 d . . .
H9 H 0.8530 0.7589 0.2998 0.074 Uiso 1 1 calc R . .
C5 C 1.0923(4) 0.8508(5) 0.5266(3) 0.0600(16) Uani 1 1 d . . .
H5 H 1.1626 0.8576 0.5471 0.072 Uiso 1 1 calc R . .
C6 C 1.0829(4) 0.8186(6) 0.4674(3) 0.0602(16) Uani 1 1 d . . .
H6 H 1.1468 0.8022 0.4478 0.072 Uiso 1 1 calc R . .
N3 N 0.6447(3) 0.6709(3) 0.53350(17) 0.0355(8) Uani 1 1 d . . .
N1 N 0.7951(3) 0.8926(3) 0.55428(17) 0.0340(8) Uani 1 1 d . . .
N4 N 0.5457(3) 0.7089(3) 0.41914(17) 0.0352(8) Uani 1 1 d . . .
N2 N 0.7772(3) 0.8316(4) 0.43340(18) 0.0385(9) Uani 1 1 d . . .
N6 N 0.3059(8) 0.9530(9) 0.7229(4) 0.120(3) Uani 1 1 d U . .
N8 N 0.3460(12) 1.1077(11) 0.7812(5) 0.153(4) Uani 1 1 d U . .
N7 N 0.2707(8) 1.0361(9) 0.7618(4) 0.116(3) Uani 1 1 d U . .
C27 C 0.4324(13) 1.0677(11) 0.7603(4) 0.140(5) Uani 1 1 d . . .
H27A H 0.5026 1.0994 0.7691 0.168 Uiso 1 1 calc R . .
O1 O 0.5503(3) 0.8844(3) 0.59318(14) 0.0369(7) Uani 1 1 d . . .
O2 O 0.4311(3) 1.0291(3) 0.60393(14) 0.0368(7) Uani 1 1 d . . .
O4 O 0.7213(6) 0.7461(8) 0.8264(3) 0.144(3) Uani 1 1 d U . .
O6 O 0.7688(7) 0.7715(8) 0.7263(3) 0.155(3) Uani 1 1 d U . .
O5 O 0.7971(8) 0.6158(9) 0.7767(6) 0.185(4) Uani 1 1 d U . .
O3 O 0.6175(4) 0.6635(5) 0.7451(2) 0.0731(13) Uani 1 1 d . . .

loop_
_atom_site_aniso_label
_atom_site_aniso_U_11
_atom_site_aniso_U_22
_atom_site_aniso_U_33
_atom_site_aniso_U_23
_atom_site_aniso_U_13
_atom_site_aniso_U_12
Eu1 0.02563(11) 0.02713(11) 0.02785(11) 0.00065(8) 0.00107(7) 0.00534(8)
Cl2 0.0468(7) 0.0664(8) 0.0355(6) 0.0023(6) -0.0015(5) -0.0113(6)
Cl1 0.0269(5) 0.0300(5) 0.0446(6) -0.0001(4) 0.0005(4) 0.0012(4)
C17 0.066(4) 0.027(2) 0.080(4) -0.002(2) 0.011(3) 0.011(2)
C12 0.031(2) 0.028(2) 0.048(3) 0.0040(19) 0.0010(18) 0.0056(17)
C25 0.037(2) 0.037(2) 0.033(2) 0.0069(18) 0.0055(18) 0.0045(19)
C7 0.035(2) 0.044(3) 0.066(3) 0.002(2) 0.016(2) 0.010(2)
C1 0.041(3) 0.048(3) 0.040(3) -0.001(2) -0.003(2) 0.002(2)
C11 0.031(2) 0.032(2) 0.047(3) 0.0026(19) 0.0079(19) 0.0024(18)
C22 0.046(3) 0.044(3) 0.041(3) -0.004(2) -0.011(2) 0.007(2)
C24 0.032(2) 0.028(2) 0.038(2) 0.0018(17) 0.0059(17) 0.0050(17)
C23 0.029(2) 0.030(2) 0.040(2) -0.0038(17) 0.0022(17) 0.0000(16)
C20 0.055(3) 0.053(3) 0.053(3) -0.023(3) -0.006(2) -0.001(3)
C21 0.052(3) 0.061(3) 0.044(3) -0.015(2) -0.015(2) 0.005(3)
C19 0.041(3) 0.036(2) 0.051(3) -0.010(2) 0.000(2) 0.000(2)
C10 0.042(3) 0.069(4) 0.044(3) -0.009(3) 0.011(2) 0.002(3)
C4 0.028(2) 0.043(3) 0.064(3) 0.005(2) -0.006(2) 0.005(2)
C2 0.052(3) 0.056(3) 0.042(3) 0.001(2) -0.012(2) 0.001(3)
C13 0.054(3) 0.045(3) 0.036(2) 0.006(2) -0.001(2) 0.011(2)
C15 0.064(4) 0.041(3) 0.061(3) 0.019(3) 0.011(3) 0.020(3)
C14 0.069(4) 0.056(3) 0.041(3) 0.018(2) 0.002(3) 0.017(3)
C26 0.077(4) 0.068(4) 0.036(3) 0.016(3) 0.014(3) 0.032(3)
C16 0.047(3) 0.030(2) 0.053(3) 0.008(2) 0.008(2) 0.006(2)
N5 0.087(4) 0.104(5) 0.040(3) 0.024(3) 0.029(3) 0.038(4)
C3 0.041(3) 0.055(3) 0.068(4) 0.005(3) -0.020(3) 0.002(2)
C18 0.068(4) 0.034(3) 0.072(4) -0.017(3) -0.001(3) 0.005(3)
C8 0.050(3) 0.067(4) 0.068(4) -0.009(3) 0.028(3) 0.007(3)
C9 0.059(4) 0.077(4) 0.051(3) -0.015(3) 0.021(3) 0.004(3)
C5 0.026(2) 0.063(4) 0.090(5) -0.003(3) -0.003(3) 0.005(2)
C6 0.032(3) 0.061(4) 0.089(5) -0.005(3) 0.015(3) 0.004(2)
N3 0.041(2) 0.0314(18) 0.0336(19) 0.0069(15) 0.0018(16) 0.0081(16)
N1 0.0314(18) 0.0352(19) 0.0348(19) 0.0005(15) -0.0007(15) 0.0062(15)
N4 0.0361(19) 0.0330(19) 0.0352(19) -0.0037(15) -0.0044(15) 0.0037(15)
N2 0.0312(19) 0.046(2) 0.038(2) -0.0032(17) 0.0049(15) 0.0045(17)
N6 0.120(5) 0.129(5) 0.114(4) 0.035(4) 0.030(4) 0.006(4)
N8 0.167(6) 0.159(6) 0.138(5) -0.003(4) 0.039(5) 0.025(5)
N7 0.109(4) 0.140(5) 0.108(4) 0.018(4) 0.057(4) 0.029(4)
C27 0.207(13) 0.161(10) 0.058(5) -0.005(6) 0.045(6) 0.096(10)
O1 0.0405(17) 0.0392(17) 0.0315(16) 0.0035(13) 0.0063(13) 0.0117(14)
O2 0.0402(17) 0.0393(17) 0.0316(16) 0.0044(13) 0.0068(13) 0.0100(14)
O4 0.098(4) 0.235(7) 0.101(4) -0.085(5) 0.030(3) -0.063(5)
O6 0.150(6) 0.210(7) 0.101(4) 0.062(5) -0.017(4) -0.104(5)
O5 0.146(6) 0.168(7) 0.230(8) -0.034(6) -0.052(6) 0.041(6)
O3 0.062(3) 0.091(3) 0.065(3) -0.003(2) -0.012(2) -0.027(2)

loop_
_atom_type_symbol
_atom_type_description
_atom_type_scat_dispersion_real
_atom_type_scat_dispersion_imag
_atom_type_scat_source
C C 0.0033 0.0016 'International Tables Vol C Tables 4.2.6.8 and 6.1.1.4'
H H 0.0000 0.0000 'International Tables Vol C Tables 4.2.6.8 and 6.1.1.4'
N N 0.0061 0.0033 'International Tables Vol C Tables 4.2.6.8 and 6.1.1.4'
O O 0.0106 0.0060 'International Tables Vol C Tables 4.2.6.8 and 6.1.1.4'
Cl Cl 0.1484 0.1585 'International Tables Vol C Tables 4.2.6.8 and 6.1.1.4'
Eu Eu -0.1578 3.6682 'International Tables Vol C Tables 4.2.6.8 and 6.1.1.4'

loop_
_geom_angle_atom_site_label_1
_geom_angle_atom_site_label_2
_geom_angle_atom_site_label_3
_geom_angle
_geom_angle_site_symmetry_1
_geom_angle_site_symmetry_3
_geom_angle_publ_flag
O1 Eu1 O2 137.88(10) . 3_676 ?
O1 Eu1 N3 77.49(11) . . ?
O2 Eu1 N3 139.91(12) 3_676 . ?
O1 Eu1 N4 122.52(12) . . ?
O2 Eu1 N4 77.98(12) 3_676 . ?
N3 Eu1 N4 64.05(12) . . ?
O1 Eu1 N2 141.02(12) . . ?
O2 Eu1 N2 75.83(12) 3_676 . ?
N3 Eu1 N2 82.43(13) . . ?
N4 Eu1 N2 75.51(13) . . ?
O1 Eu1 N1 79.12(12) . . ?
O2 Eu1 N1 120.66(12) 3_676 . ?
N3 Eu1 N1 76.53(12) . . ?
N4 Eu1 N1 126.15(12) . . ?
N2 Eu1 N1 63.79(12) . . ?
O1 Eu1 Cl1 74.62(8) . . ?
O2 Eu1 Cl1 75.50(8) 3_676 . ?
N3 Eu1 Cl1 106.38(9) . . ?
N4 Eu1 Cl1 77.24(9) . . ?
N2 Eu1 Cl1 143.77(9) . . ?
N1 Eu1 Cl1 152.07(9) . . ?
O1 Eu1 Cl1 75.94(8) . 3_676 ?
O2 Eu1 Cl1 74.68(8) 3_676 3_676 ?
N3 Eu1 Cl1 144.14(9) . 3_676 ?
N4 Eu1 Cl1 151.80(9) . 3_676 ?
N2 Eu1 Cl1 103.98(10) . 3_676 ?
N1 Eu1 Cl1 75.16(9) . 3_676 ?
Cl1 Eu1 Cl1 89.26(3) . 3_676 ?
O1 Eu1 Eu1 69.08(7) . 3_676 ?
O2 Eu1 Eu1 68.80(7) 3_676 3_676 ?
N3 Eu1 Eu1 140.15(9) . 3_676 ?
N4 Eu1 Eu1 117.67(8) . 3_676 ?
N2 Eu1 Eu1 137.42(10) . 3_676 ?
N1 Eu1 Eu1 116.14(8) . 3_676 ?
Cl1 Eu1 Eu1 44.66(2) . 3_676 ?
Cl1 Eu1 Eu1 44.61(2) 3_676 3_676 ?
O4 Cl2 O6 118.3(5) . . ?
O4 Cl2 O5 101.8(6) . . ?
O6 Cl2 O5 102.3(7) . . ?
O4 Cl2 O3 112.9(4) . . ?
O6 Cl2 O3 110.8(4) . . ?
O5 Cl2 O3 109.5(5) . . ?
Eu1 Cl1 Eu1 90.74(3) . 3_676 ?
C18 C17 C16 121.4(5) . . ?
C18 C17 H17 119.3 . . ?
C16 C17 H17 119.3 . . ?
N1 C12 C4 122.7(5) . . ?
N1 C12 C11 117.6(4) . . ?
C4 C12 C11 119.7(4) . . ?
O1 C25 O2 127.6(4) . . ?
O1 C25 C26 114.1(4) . . ?
O2 C25 C26 118.3(4) . . ?
C8 C7 C11 118.1(5) . . ?
C8 C7 C6 123.1(5) . . ?
C11 C7 C6 118.7(5) . . ?
N1 C1 C2 123.2(5) . . ?
N1 C1 H1 118.4 . . ?
C2 C1 H1 118.4 . . ?
N2 C11 C7 121.7(5) . . ?
N2 C11 C12 118.5(4) . . ?
C7 C11 C12 119.8(4) . . ?
N4 C22 C21 123.8(5) . . ?
N4 C22 H22 118.1 . . ?
C21 C22 H22 118.1 . . ?
N3 C24 C16 122.5(4) . . ?
N3 C24 C23 118.4(4) . . ?
C16 C24 C23 119.0(4) . . ?
N4 C23 C19 122.6(4) . . ?
N4 C23 C24 117.4(4) . . ?
C19 C23 C24 120.0(4) . . ?
C21 C20 C19 119.6(5) . . ?
C21 C20 H20 120.2 . . ?
C19 C20 H20 120.2 . . ?
C20 C21 C22 118.9(5) . . ?
C20 C21 H21 120.6 . . ?
C22 C21 H21 120.6 . . ?
C23 C19 C20 117.6(5) . . ?
C23 C19 C18 119.5(5) . . ?
C20 C19 C18 122.9(5) . . ?
N2 C10 C9 123.5(5) . . ?
N2 C10 H10 118.2 . . ?
C9 C10 H10 118.2 . . ?
C12 C4 C3 117.6(5) . . ?
C12 C4 C5 119.2(5) . . ?
C3 C4 C5 123.1(5) . . ?
C3 C2 C1 119.3(5) . . ?
C3 C2 H2 120.3 . . ?
C1 C2 H2 120.3 . . ?
N3 C13 C14 123.4(5) . . ?
N3 C13 H13 118.3 . . ?
C14 C13 H13 118.3 . . ?
C14 C15 C16 119.8(5) . . ?
C14 C15 H15 120.1 . . ?
C16 C15 H15 120.1 . . ?
C15 C14 C13 118.7(5) . . ?
C15 C14 H14 120.6 . . ?
C13 C14 H14 120.6 . . ?
N5 C26 C25 114.7(4) . . ?
N5 C26 H26A 108.6 . . ?
C25 C26 H26A 108.6 . . ?
N5 C26 H26B 108.6 . . ?
C25 C26 H26B 108.6 . . ?
H26A C26 H26B 107.6 . . ?
C15 C16 C24 117.6(5) . . ?
C15 C16 C17 123.3(5) . . ?
C24 C16 C17 119.0(5) . . ?
N6 N5 C27 107.9(8) . . ?
N6 N5 C26 123.5(8) . . ?
C27 N5 C26 128.5(9) . . ?
C2 C3 C4 119.8(5) . . ?
C2 C3 H3 120.1 . . ?
C4 C3 H3 120.1 . . ?
C17 C18 C19 120.9(5) . . ?
C17 C18 H18 119.5 . . ?
C19 C18 H18 119.5 . . ?
C9 C8 C7 119.8(5) . . ?
C9 C8 H8 120.1 . . ?
C7 C8 H8 120.1 . . ?
C8 C9 C10 119.3(6) . . ?
C8 C9 H9 120.4 . . ?
C10 C9 H9 120.4 . . ?
C6 C5 C4 121.1(5) . . ?
C6 C5 H5 119.5 . . ?
C4 C5 H5 119.5 . . ?
C5 C6 C7 121.5(5) . . ?
C5 C6 H6 119.2 . . ?
C7 C6 H6 119.2 . . ?
C13 N3 C24 117.9(4) . . ?
C13 N3 Eu1 123.4(3) . . ?
C24 N3 Eu1 118.1(3) . . ?
C1 N1 C12 117.3(4) . . ?
C1 N1 Eu1 122.6(3) . . ?
C12 N1 Eu1 120.0(3) . . ?
C22 N4 C23 117.3(4) . . ?
C22 N4 Eu1 123.2(3) . . ?
C23 N4 Eu1 118.0(3) . . ?
C10 N2 C11 117.5(4) . . ?
C10 N2 Eu1 122.7(3) . . ?
C11 N2 Eu1 119.8(3) . . ?
N7 N6 N5 100.1(9) . . ?
N7 N8 C27 103.0(13) . . ?
N6 N7 N8 114.6(10) . . ?
N5 C27 N8 114.1(15) . . ?
N5 C27 H27A 123.0 . . ?
N8 C27 H27A 123.0 . . ?
C25 O1 Eu1 138.2(3) . . ?
C25 O2 Eu1 136.3(3) . 3_676 ?

loop_
_geom_bond_atom_site_label_1
_geom_bond_atom_site_label_2
_geom_bond_distance
_geom_bond_site_symmetry_2
_geom_bond_publ_flag
Eu1 O1 2.347(3) . ?
Eu1 O2 2.393(3) 3_676 ?
Eu1 N3 2.552(4) . ?
Eu1 N4 2.553(4) . ?
Eu1 N2 2.564(4) . ?
Eu1 N1 2.572(4) . ?
Eu1 Cl1 2.7713(10) . ?
Eu1 Cl1 2.7736(11) 3_676 ?
Eu1 Eu1 3.9460(4) 3_676 ?
Cl2 O4 1.338(6) . ?
Cl2 O6 1.355(6) . ?
Cl2 O5 1.388(9) . ?
Cl2 O3 1.417(4) . ?
Cl1 Eu1 2.7736(11) 3_676 ?
C17 C18 1.337(9) . ?
C17 C16 1.435(8) . ?
C17 H17 0.9300 . ?
C12 N1 1.364(6) . ?
C12 C4 1.400(6) . ?
C12 C11 1.430(7) . ?
C25 O1 1.247(5) . ?
C25 O2 1.254(5) . ?
C25 C26 1.518(7) . ?
C7 C8 1.392(8) . ?
C7 C11 1.413(6) . ?
C7 C6 1.429(8) . ?
C1 N1 1.330(6) . ?
C1 C2 1.405(7) . ?
C1 H1 0.9300 . ?
C11 N2 1.364(6) . ?
C22 N4 1.331(6) . ?
C22 C21 1.388(7) . ?
C22 H22 0.9300 . ?
C24 N3 1.357(6) . ?
C24 C16 1.409(6) . ?
C24 C23 1.434(6) . ?
C23 N4 1.361(6) . ?
C23 C19 1.401(6) . ?
C20 C21 1.361(8) . ?
C20 C19 1.407(8) . ?
C20 H20 0.9300 . ?
C21 H21 0.9300 . ?
C19 C18 1.425(7) . ?
C10 N2 1.331(6) . ?
C10 C9 1.393(7) . ?
C10 H10 0.9300 . ?
C4 C3 1.407(8) . ?
C4 C5 1.435(8) . ?
C2 C3 1.344(8) . ?
C2 H2 0.9300 . ?
C13 N3 1.326(6) . ?
C13 C14 1.394(7) . ?
C13 H13 0.9300 . ?
C15 C14 1.371(8) . ?
C15 C16 1.393(8) . ?
C15 H15 0.9300 . ?
C14 H14 0.9300 . ?
C26 N5 1.431(8) . ?
C26 H26A 0.9700 . ?
C26 H26B 0.9700 . ?
N5 N6 1.343(11) . ?
N5 C27 1.307(14) . ?
C3 H3 0.9300 . ?
C18 H18 0.9300 . ?
C8 C9 1.346(9) . ?
C8 H8 0.9300 . ?
C9 H9 0.9300 . ?
C5 C6 1.336(9) . ?
C5 H5 0.9300 . ?
C6 H6 0.9300 . ?
N6 N7 1.376(12) . ?
N8 N7 1.281(14) . ?
N8 C27 1.260(14) . ?
C27 H27A 0.9300 . ?
O2 Eu1 2.393(3) 3_676 ?
